data_7247451
loop_
_publ_author_name
'Dubey, Ritesh'
'Singh, Sandeep'

_publ_section_title
;
 Dichlorosubstitution as a steering tool in hydrogen bonded cocrystals:
 the nature of rigid and flexible coformers in crystal structures
;
_journal_issue 40
_journal_name_full CrystEngComm
_journal_page_first 5697
_journal_page_last 5705
_journal_paper_doi 10.1039/D3CE00672G
_journal_volume 25
_journal_year 2023
_chemical_formula_sum 'C18 H12 Cl2 N2 O'
_chemical_formula_weight 343.20
_space_group_crystal_system monoclinic
_space_group_IT_number 4
_space_group_name_Hall 'P 2yb'
_space_group_name_H-M_alt 'P 1 21 1'
_atom_sites_solution_hydrogens geom
_audit_creation_method SHELXL-2018/3
_audit_update_record
;
2023-06-27 deposited with the CCDC.	2023-08-28 downloaded from the CCDC.
;
_cell_angle_alpha 90
_cell_angle_beta 97.752(7)
_cell_angle_gamma 90
_cell_formula_units_Z 2
_cell_length_a 3.8427(6)
_cell_length_b 17.047(3)
_cell_length_c 11.6457(18)
_cell_measurement_reflns_used 7142
_cell_measurement_temperature 150(2)
_cell_measurement_theta_max 27.5
_cell_measurement_theta_min 3.5
_cell_volume 755.9(2)
_computing_structure_refinement 'SHELXL-2018/3 (Sheldrick, 2018)'
_diffrn_ambient_temperature 150(2)
_diffrn_measured_fraction_theta_full 0.997
_diffrn_measured_fraction_theta_max 0.998
_diffrn_measurement_device_type 'Rigaku Mercury375R (2x2 bin mode)'
_diffrn_radiation_type MoK\a
_diffrn_radiation_wavelength 0.71073
_diffrn_reflns_av_R_equivalents 0.0427
_diffrn_reflns_av_unetI/netI 0.0577
_diffrn_reflns_Laue_measured_fraction_full 0.997
_diffrn_reflns_Laue_measured_fraction_max 0.998
_diffrn_reflns_limit_h_max 4
_diffrn_reflns_limit_h_min -4
_diffrn_reflns_limit_k_max 22
_diffrn_reflns_limit_k_min -22
_diffrn_reflns_limit_l_max 15
_diffrn_reflns_limit_l_min -15
_diffrn_reflns_number 7797
_diffrn_reflns_point_group_measured_fraction_full 0.997
_diffrn_reflns_point_group_measured_fraction_max 0.998
_diffrn_reflns_theta_full 25.242
_diffrn_reflns_theta_max 27.476
_diffrn_reflns_theta_min 3.531
_exptl_absorpt_coefficient_mu 0.435
_exptl_crystal_density_diffrn 1.508
_exptl_crystal_description Plate
_exptl_crystal_F_000 352
_exptl_crystal_size_max 0.300
_exptl_crystal_size_mid 0.200
_exptl_crystal_size_min 0.100
_refine_diff_density_max 0.292
_refine_diff_density_min -0.233
_refine_diff_density_rms 0.051
_refine_ls_abs_structure_details
;
 Flack x determined using 1185 quotients [(I+)-(I-)]/[(I+)+(I-)]
 (Parsons, Flack and Wagner, Acta Cryst. B69 (2013) 249-259).
;
_refine_ls_abs_structure_Flack 0.07(4)
_refine_ls_extinction_method none
_refine_ls_goodness_of_fit_ref 1.030
_refine_ls_hydrogen_treatment mixed
_refine_ls_matrix_type full
_refine_ls_number_parameters 210
_refine_ls_number_reflns 3440
_refine_ls_number_restraints 322
_refine_ls_restrained_S_all 0.984
_refine_ls_R_factor_all 0.0535
_refine_ls_R_factor_gt 0.0418
_refine_ls_shift/su_max 0.000
_refine_ls_shift/su_mean 0.000
_refine_ls_structure_factor_coef Fsqd
_refine_ls_weighting_details 'w=1/[\s^2^(Fo^2^)+(0.0240P)^2^+0.1881P] where P=(Fo^2^+2Fc^2^)/3'
_refine_ls_weighting_scheme calc
_refine_ls_wR_factor_gt 0.0736
_refine_ls_wR_factor_ref 0.0769
_reflns_Friedel_coverage 0.937
_reflns_Friedel_fraction_full 0.998
_reflns_Friedel_fraction_max 0.998
_reflns_number_gt 2941
_reflns_number_total 3440
_reflns_threshold_expression 'I > 2\s(I)'
_cod_data_source_file d3ce00672g1.cif
_cod_data_source_block datam_CCDC9
_cod_depositor_comments 'Adding full bibliography for 7247442--7247454.cif.'
_cod_original_sg_symbol_H-M 'P 21'
_cod_database_code 7247451
_shelx_shelxl_version_number 2018/3
_shelx_space_group_comment
;
The symmetry employed for this shelxl refinement is uniquely defined
by the following loop, which should always be used as a source of
symmetry information in preference to the above space-group names.
They are only intended as comments.
;
_shelx_estimated_absorpt_t_min 0.881
_shelx_estimated_absorpt_t_max 0.958

loop_
_space_group_symop_operation_xyz
'x, y, z'
'-x, y+1/2, -z'

loop_
_atom_site_label
_atom_site_type_symbol
_atom_site_fract_x
_atom_site_fract_y
_atom_site_fract_z
_atom_site_U_iso_or_equiv
_atom_site_adp_type
_atom_site_occupancy
_atom_site_site_symmetry_order
_atom_site_calc_flag
_atom_site_refinement_flags_posn
_atom_site_refinement_flags_adp
_atom_site_refinement_flags_occupancy
_atom_site_disorder_assembly
_atom_site_disorder_group
C1 C 0.5463(9) 0.3976(2) 0.2177(3) 0.0192(8) Uani 1 1 d . U . . .
C2 C 0.5134(10) 0.3334(2) 0.1431(3) 0.0201(8) Uani 1 1 d . U . . .
H2 H 0.611668 0.284087 0.167742 0.024 Uiso 1 1 calc R U . . .
C3 C 0.3367(10) 0.3425(2) 0.0334(3) 0.0216(8) Uani 1 1 d . U . . .
C4 C 0.1946(10) 0.4130(2) -0.0075(3) 0.0215(8) Uani 1 1 d . U . . .
H4 H 0.073315 0.418151 -0.083754 0.026 Uiso 1 1 calc R U . . .
C5 C 0.2373(9) 0.4758(2) 0.0681(3) 0.0208(8) Uani 1 1 d . U . . .
C6 C 0.4112(9) 0.4704(2) 0.1789(3) 0.0204(8) Uani 1 1 d . U . . .
H6 H 0.438836 0.515110 0.227898 0.024 Uiso 1 1 calc R U . . .
C7 C 0.4805(10) 0.4202(2) 0.5762(3) 0.0254(9) Uani 1 1 d . U . . .
H7 H 0.423598 0.370574 0.541479 0.030 Uiso 1 1 calc R U . . .
C8 C 0.4287(11) 0.4305(2) 0.6915(3) 0.0278(9) Uani 1 1 d . U . . .
H8 H 0.345089 0.388774 0.734431 0.033 Uiso 1 1 calc R U . . .
C9 C 0.5020(10) 0.5027(2) 0.7414(3) 0.0238(8) Uani 1 1 d . U . . .
H9 H 0.464760 0.511855 0.819225 0.029 Uiso 1 1 calc R U . . .
C10 C 0.6322(9) 0.5628(2) 0.6766(3) 0.0189(7) Uani 1 1 d . U . . .
C11 C 0.7143(10) 0.6390(2) 0.7238(3) 0.0213(8) Uani 1 1 d . U . . .
H11 H 0.678980 0.649904 0.801351 0.026 Uiso 1 1 calc R U . . .
C12 C 0.8408(10) 0.6957(2) 0.6603(3) 0.0215(8) Uani 1 1 d . U . . .
H12 H 0.893156 0.745957 0.693362 0.026 Uiso 1 1 calc R U . . .
C13 C 0.8972(10) 0.68059(19) 0.5428(3) 0.0197(8) Uani 1 1 d . U . . .
C14 C 1.0341(9) 0.7384(2) 0.4748(3) 0.0226(8) Uani 1 1 d . U . . .
H14 H 1.098624 0.788444 0.506689 0.027 Uiso 1 1 calc R U . . .
C15 C 1.0728(10) 0.7215(2) 0.3627(3) 0.0243(8) Uani 1 1 d . U . . .
H15 H 1.161795 0.759778 0.314997 0.029 Uiso 1 1 calc R U . . .
C16 C 0.9784(10) 0.6465(2) 0.3191(3) 0.0268(9) Uani 1 1 d . U . . .
H16 H 1.007234 0.635467 0.240944 0.032 Uiso 1 1 calc R U . . .
C17 C 0.8146(9) 0.6069(2) 0.4919(3) 0.0184(8) Uani 1 1 d . U . . .
C18 C 0.6799(9) 0.54626(19) 0.5610(3) 0.0193(8) Uani 1 1 d . U . . .
N1 N 0.6039(8) 0.47510(16) 0.5119(3) 0.0221(7) Uani 1 1 d . U . . .
N2 N 0.8519(8) 0.59022(16) 0.3801(2) 0.0217(7) Uani 1 1 d . U . . .
O1 O 0.7193(8) 0.38672(15) 0.3258(2) 0.0291(7) Uani 1 1 d . U . . .
H1 H 0.682(10) 0.426(2) 0.368(3) 0.044 Uiso 1 1 calc R U . . .
Cl1 Cl 0.2945(3) 0.26131(6) -0.05890(8) 0.0417(3) Uani 1 1 d . U . . .
Cl2 Cl 0.0757(3) 0.56727(5) 0.01866(7) 0.0299(2) Uani 1 1 d . U . . .

loop_
_atom_site_aniso_label
_atom_site_aniso_U_11
_atom_site_aniso_U_22
_atom_site_aniso_U_33
_atom_site_aniso_U_23
_atom_site_aniso_U_13
_atom_site_aniso_U_12
C1 0.019(2) 0.0241(18) 0.0142(16) 0.0016(14) 0.0023(14) 0.0010(15)
C2 0.024(2) 0.0160(18) 0.0214(18) 0.0005(14) 0.0060(15) -0.0013(15)
C3 0.025(2) 0.0199(18) 0.0209(19) -0.0049(14) 0.0044(16) -0.0045(16)
C4 0.0204(19) 0.0273(19) 0.0163(17) 0.0017(14) 0.0009(14) -0.0026(15)
C5 0.020(2) 0.0233(19) 0.0196(17) 0.0046(14) 0.0030(15) 0.0034(16)
C6 0.023(2) 0.0191(17) 0.0193(17) -0.0034(13) 0.0028(15) 0.0008(15)
C7 0.025(2) 0.0193(19) 0.032(2) -0.0033(16) 0.0025(17) 0.0004(16)
C8 0.029(2) 0.0243(19) 0.031(2) 0.0064(16) 0.0086(18) 0.0019(18)
C9 0.020(2) 0.028(2) 0.0226(18) -0.0006(16) 0.0037(15) 0.0021(17)
C10 0.0171(18) 0.0200(17) 0.0188(16) -0.0026(15) -0.0006(14) 0.0060(16)
C11 0.022(2) 0.0257(19) 0.0151(17) -0.0050(14) -0.0016(15) 0.0056(16)
C12 0.021(2) 0.0213(18) 0.0203(18) -0.0067(15) -0.0028(15) 0.0023(16)
C13 0.0170(19) 0.022(2) 0.0187(16) -0.0002(14) -0.0019(14) 0.0049(16)
C14 0.0176(19) 0.0194(18) 0.0292(19) 0.0011(14) -0.0024(16) -0.0008(15)
C15 0.020(2) 0.0248(19) 0.028(2) 0.0072(16) 0.0037(17) 0.0018(16)
C16 0.028(2) 0.034(2) 0.0192(19) 0.0011(16) 0.0044(17) 0.0036(18)
C17 0.0141(18) 0.0229(18) 0.0166(16) -0.0023(14) -0.0029(14) 0.0052(15)
C18 0.0165(19) 0.0209(18) 0.0192(17) -0.0011(13) -0.0025(14) 0.0036(14)
N1 0.0212(18) 0.0182(16) 0.0262(16) -0.0024(12) 0.0011(13) 0.0012(14)
N2 0.0235(18) 0.0239(17) 0.0175(14) -0.0005(12) 0.0015(13) 0.0027(13)
O1 0.0445(19) 0.0249(15) 0.0160(13) -0.0042(11) -0.0036(12) 0.0091(13)
Cl1 0.0595(8) 0.0290(5) 0.0334(5) -0.0136(5) -0.0051(5) -0.0023(6)
Cl2 0.0386(6) 0.0262(5) 0.0242(4) 0.0051(4) 0.0010(4) 0.0101(5)

loop_
_atom_type_symbol
_atom_type_description
_atom_type_scat_dispersion_real
_atom_type_scat_dispersion_imag
_atom_type_scat_source
C C 0.0033 0.0016 'International Tables Vol C Tables 4.2.6.8 and 6.1.1.4'
H H 0.0000 0.0000 'International Tables Vol C Tables 4.2.6.8 and 6.1.1.4'
N N 0.0061 0.0033 'International Tables Vol C Tables 4.2.6.8 and 6.1.1.4'
O O 0.0106 0.0060 'International Tables Vol C Tables 4.2.6.8 and 6.1.1.4'
Cl Cl 0.1484 0.1585 'International Tables Vol C Tables 4.2.6.8 and 6.1.1.4'

loop_
_geom_angle_atom_site_label_1
_geom_angle_atom_site_label_2
_geom_angle_atom_site_label_3
_geom_angle
_geom_angle_site_symmetry_1
_geom_angle_site_symmetry_3
_geom_angle_publ_flag
O1 C1 C2 117.6(3) . . ?
O1 C1 C6 122.5(3) . . ?
C2 C1 C6 119.9(3) . . ?
C3 C2 C1 118.9(3) . . ?
C3 C2 H2 120.6 . . ?
C1 C2 H2 120.6 . . ?
C2 C3 C4 123.0(3) . . ?
C2 C3 Cl1 118.4(3) . . ?
C4 C3 Cl1 118.6(3) . . ?
C3 C4 C5 116.6(3) . . ?
C3 C4 H4 121.7 . . ?
C5 C4 H4 121.7 . . ?
C6 C5 C4 123.2(3) . . ?
C6 C5 Cl2 118.4(3) . . ?
C4 C5 Cl2 118.4(3) . . ?
C5 C6 C1 118.4(3) . . ?
C5 C6 H6 120.8 . . ?
C1 C6 H6 120.8 . . ?
N1 C7 C8 124.3(3) . . ?
N1 C7 H7 117.9 . . ?
C8 C7 H7 117.9 . . ?
C9 C8 C7 118.2(4) . . ?
C9 C8 H8 120.9 . . ?
C7 C8 H8 120.9 . . ?
C8 C9 C10 119.6(3) . . ?
C8 C9 H9 120.2 . . ?
C10 C9 H9 120.2 . . ?
C9 C10 C18 117.9(3) . . ?
C9 C10 C11 122.2(3) . . ?
C18 C10 C11 119.9(3) . . ?
C12 C11 C10 121.2(3) . . ?
C12 C11 H11 119.4 . . ?
C10 C11 H11 119.4 . . ?
C11 C12 C13 120.4(3) . . ?
C11 C12 H12 119.8 . . ?
C13 C12 H12 119.8 . . ?
C17 C13 C14 117.9(3) . . ?
C17 C13 C12 120.4(3) . . ?
C14 C13 C12 121.7(3) . . ?
C15 C14 C13 119.1(3) . . ?
C15 C14 H14 120.4 . . ?
C13 C14 H14 120.4 . . ?
C14 C15 C16 118.8(3) . . ?
C14 C15 H15 120.6 . . ?
C16 C15 H15 120.6 . . ?
N2 C16 C15 124.1(3) . . ?
N2 C16 H16 118.0 . . ?
C15 C16 H16 118.0 . . ?
N2 C17 C13 122.9(3) . . ?
N2 C17 C18 118.4(3) . . ?
C13 C17 C18 118.7(3) . . ?
N1 C18 C10 122.2(3) . . ?
N1 C18 C17 118.5(3) . . ?
C10 C18 C17 119.3(3) . . ?
C7 N1 C18 117.8(3) . . ?
C16 N2 C17 117.1(3) . . ?
C1 O1 H1 109.5 . . ?

loop_
_geom_bond_atom_site_label_1
_geom_bond_atom_site_label_2
_geom_bond_distance
_geom_bond_site_symmetry_2
_geom_bond_publ_flag
C1 O1 1.355(4) . ?
C1 C2 1.393(5) . ?
C1 C6 1.396(5) . ?
C2 C3 1.372(5) . ?
C2 H2 0.9500 . ?
C3 C4 1.378(5) . ?
C3 Cl1 1.747(4) . ?
C4 C5 1.381(5) . ?
C4 H4 0.9500 . ?
C5 C6 1.373(5) . ?
C5 Cl2 1.747(4) . ?
C6 H6 0.9500 . ?
C7 N1 1.326(5) . ?
C7 C8 1.396(5) . ?
C7 H7 0.9500 . ?
C8 C9 1.372(5) . ?
C8 H8 0.9500 . ?
C9 C10 1.404(5) . ?
C9 H9 0.9500 . ?
C10 C18 1.411(5) . ?
C10 C11 1.430(5) . ?
C11 C12 1.346(5) . ?
C11 H11 0.9500 . ?
C12 C13 1.437(5) . ?
C12 H12 0.9500 . ?
C13 C17 1.407(5) . ?
C13 C14 1.409(5) . ?
C14 C15 1.365(5) . ?
C14 H14 0.9500 . ?
C15 C16 1.405(5) . ?
C15 H15 0.9500 . ?
C16 N2 1.325(4) . ?
C16 H16 0.9500 . ?
C17 N2 1.359(4) . ?
C17 C18 1.448(5) . ?
C18 N1 1.356(4) . ?
O1 H1 0.86(5) . ?

loop_
_geom_torsion_atom_site_label_1
_geom_torsion_atom_site_label_2
_geom_torsion_atom_site_label_3
_geom_torsion_atom_site_label_4
_geom_torsion
_geom_torsion_site_symmetry_1
_geom_torsion_site_symmetry_2
_geom_torsion_site_symmetry_3
_geom_torsion_site_symmetry_4
_geom_torsion_publ_flag
O1 C1 C2 C3 179.4(3) . . . . ?
C6 C1 C2 C3 -2.2(5) . . . . ?
C1 C2 C3 C4 1.2(6) . . . . ?
C1 C2 C3 Cl1 -179.5(3) . . . . ?
C2 C3 C4 C5 -0.1(6) . . . . ?
Cl1 C3 C4 C5 -179.4(3) . . . . ?
C3 C4 C5 C6 0.0(6) . . . . ?
C3 C4 C5 Cl2 177.7(3) . . . . ?
C4 C5 C6 C1 -1.1(6) . . . . ?
Cl2 C5 C6 C1 -178.8(3) . . . . ?
O1 C1 C6 C5 -179.5(3) . . . . ?
C2 C1 C6 C5 2.2(5) . . . . ?
N1 C7 C8 C9 1.6(6) . . . . ?
C7 C8 C9 C10 -1.3(6) . . . . ?
C8 C9 C10 C18 0.5(5) . . . . ?
C8 C9 C10 C11 -179.8(3) . . . . ?
C9 C10 C11 C12 179.6(3) . . . . ?
C18 C10 C11 C12 -0.7(5) . . . . ?
C10 C11 C12 C13 -0.1(5) . . . . ?
C11 C12 C13 C17 1.2(5) . . . . ?
C11 C12 C13 C14 -179.1(4) . . . . ?
C17 C13 C14 C15 1.6(5) . . . . ?
C12 C13 C14 C15 -178.1(4) . . . . ?
C13 C14 C15 C16 -0.8(5) . . . . ?
C14 C15 C16 N2 0.2(6) . . . . ?
C14 C13 C17 N2 -1.9(5) . . . . ?
C12 C13 C17 N2 177.8(3) . . . . ?
C14 C13 C17 C18 178.9(3) . . . . ?
C12 C13 C17 C18 -1.4(5) . . . . ?
C9 C10 C18 N1 0.1(5) . . . . ?
C11 C10 C18 N1 -179.6(3) . . . . ?
C9 C10 C18 C17 -179.8(3) . . . . ?
C11 C10 C18 C17 0.5(5) . . . . ?
N2 C17 C18 N1 1.4(5) . . . . ?
C13 C17 C18 N1 -179.4(3) . . . . ?
N2 C17 C18 C10 -178.7(3) . . . . ?
C13 C17 C18 C10 0.6(5) . . . . ?
C8 C7 N1 C18 -1.0(6) . . . . ?
C10 C18 N1 C7 0.1(5) . . . . ?
C17 C18 N1 C7 -180.0(3) . . . . ?
C15 C16 N2 C17 -0.4(5) . . . . ?
C13 C17 N2 C16 1.3(5) . . . . ?
C18 C17 N2 C16 -179.5(3) . . . . ?
